data_2009832
loop_
_publ_author_name
'Sekine, Akiko'
'Ohashi, Yuji'
'Yoshimura, Kimihiko'
'Yagi, Mikio'
'Higuchi, Jiro'

_publ_section_title
;
 2-Nitrobiphenyl and 2,2'-dinitrobiphenyl
;
_journal_issue 7
_journal_name_full 'Acta Crystallographica Section C'
_journal_page_first 1101
_journal_page_last 1104
_journal_paper_doi 10.1107/S0108270194001009
_journal_volume 50
_journal_year 1994
_chemical_formula_moiety 'C12 H9 N O2'
_chemical_formula_sum 'C12 H9 N O2'
_chemical_formula_weight 199.21
_chemical_name_systematic
;
2-Nitrobiphenyl
;
_space_group_IT_number 14
_symmetry_cell_setting monoclinic
_symmetry_space_group_name_Hall '-P 2yn'
_symmetry_space_group_name_H-M 'P 1 21/n 1'
_cell_angle_alpha 90
_cell_angle_beta 98.937(5)
_cell_angle_gamma 90
_cell_formula_units_Z 4
_cell_length_a 17.4620(10)
_cell_length_b 7.5531(4)
_cell_length_c 7.8964(5)
_cell_measurement_reflns_used 18
_cell_measurement_temperature 296.15
_cell_measurement_theta_max 27.5
_cell_measurement_theta_min 20
_cell_volume 1028.83(10)
_computing_data_collection 'AFC4 software (Rigaku Corporation, 1974)'
_computing_molecular_graphics 'ORTEPII (Johnson, 1976)'
_computing_structure_refinement 'SHELX76 (Sheldrick, 1976)'
_computing_structure_solution 'MULTAN78 (Main et al., 1978)'
_diffrn_ambient_temperature 296.15
_diffrn_measurement_device 'Rigaku AFC-4 diffractometer'
_diffrn_measurement_method \w-2\q
_diffrn_radiation_monochromator graphite
_diffrn_radiation_source 'fine focus Philips Cu tube'
_diffrn_radiation_type 'Cu K\a'
_diffrn_radiation_wavelength 1.54184
_diffrn_reflns_limit_h_max 20
_diffrn_reflns_limit_h_min -20
_diffrn_reflns_limit_k_max 8
_diffrn_reflns_limit_k_min 0
_diffrn_reflns_limit_l_max 8
_diffrn_reflns_limit_l_min 0
_diffrn_reflns_number 4973
_diffrn_reflns_theta_max 27.5
_diffrn_reflns_theta_min 1.5
_diffrn_standards_decay_% 3.9
_diffrn_standards_interval_count 50
_diffrn_standards_number 3
_exptl_absorpt_coefficient_mu 0.641
_exptl_absorpt_correction_type none
_exptl_crystal_colour 'light yellow'
_exptl_crystal_density_diffrn 1.29
_exptl_crystal_F_000 944
_exptl_crystal_size_max 0.3
_exptl_crystal_size_mid 0.3
_exptl_crystal_size_min 0.3
_refine_diff_density_max 0.25
_refine_diff_density_min -0.30
_refine_ls_extinction_method none
_refine_ls_goodness_of_fit_obs 1.9
_refine_ls_hydrogen_treatment refall
_refine_ls_matrix_type full
_refine_ls_number_parameters 172
_refine_ls_number_reflns 1510
_refine_ls_number_restraints 9
_refine_ls_R_factor_obs 0.0891
_refine_ls_shift/esd_max 0.002
_refine_ls_structure_factor_coef F
_refine_ls_weighting_details 'w = 1/[\s^2^(F) + 0.004F~o~]'
_refine_ls_weighting_scheme calc
_refine_ls_wR_factor_obs 0.1071
_reflns_number_observed 1510
_reflns_number_total 1789
_reflns_observed_criterion 'F~o~ > 3.0\s(F~o~)'
_cod_data_source_file as1085.cif
_cod_data_source_block I
_cod_depositor_comments
;
The following automatic conversions were performed:

'_refine_ls_weighting_scheme' value 'w = 1/[\s^2^(F) + 0.004F~o~]'
was changed to 'calc'. New tag '_refine_ls_weighting_details' was
created. The value of the new tag was set to 'w = 1/[\s^2^(F) +
0.004F~o~]'.

Automatic conversion script
Id: cif_fix_values 3143 2015-03-26 13:38:13Z robertas 
;
_cod_original_cell_volume 1028.80(10)
_cod_original_sg_symbol_H-M 'P 21/n'
_cod_database_code 2009832

loop_
_symmetry_equiv_pos_as_xyz
x,y,z
1/2-x,1/2+y,1/2-z
-x,-y,-z
1/2+x,1/2-y,1/2+z

loop_
_atom_site_aniso_label
_atom_site_aniso_U_11
_atom_site_aniso_U_22
_atom_site_aniso_U_33
_atom_site_aniso_U_12
_atom_site_aniso_U_13
_atom_site_aniso_U_23
C1 0.0602(14) 0.0479(14) 0.0608(15) 0.0005(11) 0.0047(11) -0.0030(11)
C2 0.0628(16) 0.0626(17) 0.0727(17) 0.0068(13) 0.0000(13) -0.0003(13)
C3 0.085(2) 0.0578(18) 0.083(2) 0.0180(14) 0.0034(16) 0.0010(14)
C4 0.105(2) 0.0523(17) 0.077(2) 0.0050(16) -0.0005(17) -0.0084(13)
C5 0.0835(19) 0.0538(17) 0.0685(18) -0.0058(13) -0.0018(15) -0.0021(12)
C6 0.0622(15) 0.0531(15) 0.0529(14) -0.0012(11) 0.0075(11) -0.0016(10)
C7 0.0602(15) 0.0534(15) 0.0522(14) -0.0029(10) -0.0014(11) -0.0036(10)
C8 0.0640(16) 0.0615(17) 0.0663(17) -0.0045(13) -0.0020(13) 0.0074(13)
C9 0.091(2) 0.0667(19) 0.0739(19) 0.0039(16) -0.0130(16) 0.0084(15)
C10 0.085(2) 0.089(2) 0.0719(19) 0.0270(18) -0.0118(16) -0.0067(17)
C11 0.0645(19) 0.124(3) 0.074(2) 0.0191(18) 0.0031(15) -0.007(2)
C12 0.0641(17) 0.089(2) 0.0622(17) 0.0000(15) 0.0067(13) 0.0012(14)
N1 0.0655(15) 0.0547(14) 0.0838(17) 0.0030(12) -0.0121(12) -0.0036(11)
O1 0.0953(17) 0.0743(16) 0.1009(18) 0.0168(12) -0.0047(14) -0.0259(12)
O2 0.0778(17) 0.0679(16) 0.200(4) -0.0154(13) -0.0061(19) -0.0153(17)

loop_
_atom_site_label
_atom_site_fract_x
_atom_site_fract_y
_atom_site_fract_z
_atom_site_U_iso_or_equiv
_atom_site_thermal_displace_type
_atom_site_calc_flag
_atom_site_calc_attached_atom
_atom_site_occupancy
_atom_site_type_symbol
C1 0.05984(14) 0.1578(3) 0.2775(3) 0.0568 Uani d ? 1.0000 C
C2 0.00242(17) 0.2811(4) 0.2202(4) 0.0671 Uani d ? 1.0000 C
H2 -0.04459(17) 0.2482(4) 0.1370(4) 0.075(9) Uiso d ? 1.0000 H
C3 0.0145(2) 0.4542(4) 0.2693(5) 0.0762 Uani d ? 1.0000 C
H3 -0.0298(2) 0.5360(4) 0.2306(5) 0.063(8) Uiso d ? 1.0000 H
C4 0.0824(2) 0.5020(4) 0.3730(5) 0.0797 Uani d ? 1.0000 C
H4 0.0890(2) 0.6303(4) 0.4033(5) 0.085(10) Uiso d ? 1.0000 H
C5 0.13815(19) 0.3760(4) 0.4307(4) 0.0701 Uani d ? 1.0000 C
H5 0.19129(19) 0.4090(4) 0.4885(4) 0.083(10) Uiso d ? 1.0000 H
C6 0.12774(15) 0.1986(3) 0.3848(3) 0.0562 Uani d ? 1.0000 C
C7 0.18730(15) 0.0659(3) 0.4556(3) 0.0563 Uani d ? 1.0000 C
C8 0.16850(17) -0.0670(4) 0.5643(4) 0.0652 Uani d ? 1.0000 C
H8 0.11604(17) -0.0697(4) 0.6001(4) 0.075(9) Uiso d ? 1.0000 H
C9 0.2236(2) -0.1896(5) 0.6334(4) 0.0800 Uani d ? 1.0000 C
H9 0.2132(2) -0.2871(5) 0.7124(4) 0.104(12) Uiso d ? 1.0000 H
C10 0.2977(2) -0.1832(5) 0.5950(4) 0.0844 Uani d ? 1.0000 C
H10 0.3388(2) -0.2698(5) 0.6422(4) 0.117(13) Uiso d ? 1.0000 H
C11 0.31699(19) -0.0506(6) 0.4893(5) 0.0884 Uani d ? 1.0000 C
H11 0.37031(19) -0.0224(6) 0.4659(5) 0.107(12) Uiso d ? 1.0000 H
C12 0.26182(17) 0.0745(5) 0.4186(4) 0.0720 Uani d ? 1.0000 C
H12 0.27759(17) 0.1715(5) 0.3449(4) 0.071(9) Uiso d ? 1.0000 H
N1 0.04658(15) -0.0237(3) 0.2126(4) 0.0705 Uani d ? 1.0000 N
O1 0.09879(15) -0.1006(3) 0.1608(4) 0.0923 Uani d ? 1.0000 O
O2 -0.01639(15) -0.0896(3) 0.2099(5) 0.1182 Uani d ? 1.0000 O

loop_
_atom_type_symbol
_atom_type_scat_source
C International_Tables_Vol_IV
H International_Tables_Vol_IV
N International_Tables_Vol_IV
O International_Tables_Vol_IV

loop_
_geom_angle_atom_site_label_1
_geom_angle_atom_site_label_2
_geom_angle_atom_site_label_3
_geom_angle
_geom_angle_publ_flag
C2 C1 C6 123.8(2) yes
C2 C1 N1 116.4(2) yes
C6 C1 N1 119.7(2) yes
C1 C2 H2 121.6(3) ?
C1 C2 C3 118.3(3) ?
H2 C2 C3 119.8(3) ?
C2 C3 H3 115.1(4) ?
C2 C3 C4 119.9(3) ?
H3 C3 C4 124.9(4) ?
C3 C4 H4 116.9(4) ?
C3 C4 C5 120.6(3) ?
H4 C4 C5 122.5(4) ?
C4 C5 H5 122.2(3) ?
C4 C5 C6 121.2(3) ?
H5 C5 C6 115.6(3) ?
C1 C6 C5 116.1(2) yes
C1 C6 C7 124.3(2) yes
C5 C6 C7 119.6(2) yes
C6 C7 C8 119.9(2) yes
C6 C7 C12 121.1(3) yes
C8 C7 C12 119.0(3) yes
C7 C8 H8 120.2(3) ?
C7 C8 C9 120.6(3) ?
H8 C8 C9 119.1(3) ?
C8 C9 H9 123.8(4) ?
C8 C9 C10 120.7(3) ?
H9 C9 C10 115.6(4) ?
C9 C10 H10 122.8(4) ?
C9 C10 C11 119.1(3) ?
H10 C10 C11 118.1(4) ?
C10 C11 H11 126.1(4) ?
C10 C11 C12 120.9(3) ?
H11 C11 C12 112.6(5) ?
C7 C12 C11 119.8(3) ?
C7 C12 H12 120.8(3) ?
C11 C12 H12 119.4(4) ?
C1 N1 O1 118.8(3) yes
C1 N1 O2 119.1(3) yes
O1 N1 O2 122.1(3) yes

loop_
_geom_bond_atom_site_label_1
_geom_bond_atom_site_label_2
_geom_bond_site_symmetry_1
_geom_bond_site_symmetry_2
_geom_bond_distance
_geom_bond_publ_flag
C1 C2 ? ? 1.391(4) yes
C1 C6 ? ? 1.381(3) yes
C1 N1 ? ? 1.469(4) yes
C2 H2 ? ? 1.000(4) ?
C2 C3 ? ? 1.371(5) yes
C3 H3 ? ? 1.000(5) ?
C3 C4 ? ? 1.380(5) yes
C4 H4 ? ? 1.000(4) ?
C4 C5 ? ? 1.387(5) yes
C5 H5 ? ? 1.000(4) ?
C5 C6 ? ? 1.392(4) yes
C6 C7 ? ? 1.489(4) yes
C7 C8 ? ? 1.392(4) yes
C7 C12 ? ? 1.379(4) yes
C8 H8 ? ? 1.000(4) ?
C8 C9 ? ? 1.385(4) yes
C9 H9 ? ? 1.000(5) ?
C9 C10 ? ? 1.374(5) yes
C10 H10 ? ? 1.000(5) ?
C10 C11 ? ? 1.378(6) yes
C11 H11 ? ? 1.000(5) ?
C11 C12 ? ? 1.402(5) yes
C12 H12 ? ? 1.000(5) ?
N1 O1 ? ? 1.205(4) yes
N1 O2 ? ? 1.204(4) yes

loop_
_geom_torsion_atom_site_label_1
_geom_torsion_atom_site_label_2
_geom_torsion_atom_site_label_3
_geom_torsion_atom_site_label_4
_geom_torsion
_geom_torsion_publ_flag
C6 C1 C2 C3 1.8(4) ?
N1 C1 C2 C3 -176.1(3) ?
C2 C1 C6 C5 -2.2(4) ?
C2 C1 C6 C7 176.0(3) ?
N1 C1 C6 C5 175.6(2) ?
N1 C1 C6 C7 -6.2(4) yes
C2 C1 N1 O1 133.8(3) ?
C2 C1 N1 O2 -44.8(4) ?
C6 C1 N1 O1 -44.2(4) yes
C6 C1 N1 O2 137.2(3) ?
C1 C2 C3 C4 0.0(5) ?
C2 C3 C4 C5 -1.0(5) ?
C3 C4 C5 C6 0.5(5) ?
C4 C5 C6 C1 1.0(4) ?
C4 C5 C6 C7 -177.3(3) ?
C1 C6 C7 C8 -62.9(4) yes
C1 C6 C7 C12 118.6(3) ?
C5 C6 C7 C8 115.2(3) ?
C5 C6 C7 C12 -63.3(4) ?
C6 C7 C8 C9 -178.9(3) ?
C12 C7 C8 C9 -0.4(4) ?
C6 C7 C12 C11 179.0(3) ?
C8 C7 C12 C11 0.4(5) ?
C7 C8 C9 C10 -0.5(5) ?
C8 C9 C10 C11 1.3(5) ?
C9 C10 C11 C12 -1.3(6) ?
C10 C11 C12 C7 0.4(5) ?
